data_7225553
loop_
_publ_author_name
'Ivanov, Daniil M.'
'Novikov, Alexander S.'
'Starova, Galina L.'
'Haukka, Matti'
'Kukushkin, Vadim Yu.'

_publ_section_title
;
 A family of heterotetrameric clusters of chloride species and
 halomethanes held by two halogen and two hydrogen bonds
;
_journal_issue 28
_journal_name_full CrystEngComm
_journal_page_first 5278
_journal_paper_doi 10.1039/C6CE01179A
_journal_volume 18
_journal_year 2016
_chemical_formula_moiety 'C30 H22 Cl N5 Pt, C H Cl3'
_chemical_formula_sum 'C31 H23 Cl4 N5 Pt'
_chemical_formula_weight 802.43
_chemical_name_systematic
;
 ? 
;
_space_group_IT_number 2
_symmetry_cell_setting triclinic
_symmetry_space_group_name_Hall '-P 1'
_symmetry_space_group_name_H-M 'P -1'
_atom_sites_solution_hydrogens geom
_atom_sites_solution_primary direct
_atom_sites_solution_secondary difmap
_audit_creation_method SHELXL-97
_audit_update_record
;
2016-02-29 deposited with the CCDC.
2016-06-10 downloaded from the CCDC.
;
_cell_angle_alpha 115.493(2)
_cell_angle_beta 91.131(2)
_cell_angle_gamma 107.138(2)
_cell_formula_units_Z 2
_cell_length_a 9.8061(5)
_cell_length_b 13.1997(6)
_cell_length_c 13.2846(6)
_cell_measurement_reflns_used 9931
_cell_measurement_temperature 100(2)
_cell_measurement_theta_max 37.77
_cell_measurement_theta_min 3.02
_cell_volume 1461.62(12)
_computing_cell_refinement 'SAINT (Bruker AXS, 2009)'
_computing_data_collection 'APEX2 (Bruker AXS, 2010)'
_computing_data_reduction 'SAINT (Bruker AXS, 2009)'
_computing_molecular_graphics 'Diamond v.3.2g (Brandenburg, 2011)'
_computing_publication_material 'SHELXL-97 (Sheldrick, 2008)'
_computing_structure_refinement 'SHELXL-97 (Sheldrick, 2008)'
_computing_structure_solution 'SHELXS-97 (Sheldrick, 2008)'
_diffrn_ambient_temperature 100(2)
_diffrn_detector_area_resol_mean 16
_diffrn_measured_fraction_theta_full 0.985
_diffrn_measured_fraction_theta_max 0.985
_diffrn_measurement_device '62mm x 62mm CCD camera on three-circle goniostat'
_diffrn_measurement_device_type 'Bruker SMART APEX II CCD'
_diffrn_measurement_method '\f scans and \w scans'
_diffrn_radiation_monochromator 'flat graphite crystal'
_diffrn_radiation_source 'fine-focus sealed tube'
_diffrn_radiation_type MoK\a
_diffrn_radiation_wavelength 0.71073
_diffrn_reflns_av_R_equivalents 0.0250
_diffrn_reflns_av_sigmaI/netI 0.0291
_diffrn_reflns_limit_h_max 16
_diffrn_reflns_limit_h_min -16
_diffrn_reflns_limit_k_max 22
_diffrn_reflns_limit_k_min -22
_diffrn_reflns_limit_l_max 22
_diffrn_reflns_limit_l_min -22
_diffrn_reflns_number 54027
_diffrn_reflns_theta_full 37.89
_diffrn_reflns_theta_max 37.89
_diffrn_reflns_theta_min 1.72
_exptl_absorpt_coefficient_mu 5.197
_exptl_absorpt_correction_T_max 0.5839
_exptl_absorpt_correction_T_min 0.2250
_exptl_absorpt_correction_type numerical
_exptl_absorpt_process_details 'SADABS (Sheldrick, 2008)'
_exptl_crystal_colour 'dark red (black)'
_exptl_crystal_density_diffrn 1.823
_exptl_crystal_density_method 'not measured'
_exptl_crystal_description plate
_exptl_crystal_F_000 780
_exptl_crystal_size_max 0.41
_exptl_crystal_size_mid 0.25
_exptl_crystal_size_min 0.12
_refine_diff_density_max 1.564
_refine_diff_density_min -1.277
_refine_diff_density_rms 0.117
_refine_ls_extinction_method none
_refine_ls_goodness_of_fit_ref 1.038
_refine_ls_hydrogen_treatment constr
_refine_ls_matrix_type full
_refine_ls_number_parameters 370
_refine_ls_number_reflns 15564
_refine_ls_number_restraints 0
_refine_ls_restrained_S_all 1.038
_refine_ls_R_factor_all 0.0256
_refine_ls_R_factor_gt 0.0206
_refine_ls_shift/su_max 0.004
_refine_ls_shift/su_mean 0.000
_refine_ls_structure_factor_coef Fsqd
_refine_ls_weighting_details 'calc w=1/[\s^2^(Fo^2^)+(0.0208P)^2^+0.4121P] where P=(Fo^2^+2Fc^2^)/3'
_refine_ls_weighting_scheme calc
_refine_ls_wR_factor_gt 0.0446
_refine_ls_wR_factor_ref 0.0461
_reflns_number_gt 14156
_reflns_number_total 15564
_reflns_threshold_expression >2sigma(I)
_cod_data_source_file c6ce01179a2.cif
_cod_data_source_block dan17fr21
_cod_depositor_comments 'Adding full bibliography for 7225552--7225554.cif.'
_cod_database_code 7225553

loop_
_space_group_symop_id
_space_group_symop_operation_xyz
1 'x, y, z'
2 '-x, -y, -z'

loop_
_atom_site_label
_atom_site_type_symbol
_atom_site_fract_x
_atom_site_fract_y
_atom_site_fract_z
_atom_site_U_iso_or_equiv
_atom_site_adp_type
_atom_site_occupancy
_atom_site_symmetry_multiplicity
_atom_site_calc_flag
_atom_site_refinement_flags
H1N H 0.7576 1.2301 0.5323 0.020 Uiso 1 1 d R
H3 H 0.7046 1.2556 0.3997 0.023 Uiso 1 1 calc R
H4 H 0.5476 1.2811 0.2850 0.027 Uiso 1 1 calc R
H5 H 0.3273 1.1305 0.1857 0.027 Uiso 1 1 calc R
H5N H 1.1215 1.2400 0.7864 0.021 Uiso 1 1 d R
H6 H 0.2682 0.9494 0.1944 0.025 Uiso 1 1 calc R
H7 H 0.4263 0.9215 0.3064 0.021 Uiso 1 1 calc R
H11 H 0.4369 0.7630 0.3595 0.018 Uiso 1 1 calc R
H12 H 0.2867 0.6011 0.1965 0.022 Uiso 1 1 calc R
H13 H 0.3587 0.4358 0.0961 0.028 Uiso 1 1 calc R
H14 H 0.5788 0.4316 0.1609 0.027 Uiso 1 1 calc R
H15 H 0.7311 0.5930 0.3228 0.020 Uiso 1 1 calc R
H18 H 1.0333 0.7550 0.5781 0.018 Uiso 1 1 calc R
H19 H 1.0475 0.6017 0.6178 0.021 Uiso 1 1 calc R
H20 H 0.8372 0.4656 0.6246 0.023 Uiso 1 1 calc R
H21 H 0.6115 0.4819 0.5916 0.024 Uiso 1 1 calc R
H22 H 0.5954 0.6306 0.5453 0.019 Uiso 1 1 calc R
H26 H 1.3383 1.2604 0.8348 0.019 Uiso 1 1 calc R
H27 H 1.5339 1.2866 0.9573 0.022 Uiso 1 1 calc R
H28 H 1.5203 1.1452 1.0225 0.025 Uiso 1 1 calc R
H29 H 1.3157 0.9750 0.9592 0.026 Uiso 1 1 calc R
H30 H 1.1235 0.9433 0.8298 0.021 Uiso 1 1 calc R
C1 C 0.67486(15) 1.07045(11) 0.44320(10) 0.0129(2) Uani 1 1 d .
C2 C 0.57925(16) 1.08646(12) 0.36697(11) 0.0143(2) Uani 1 1 d .
C3 C 0.61587(18) 1.19356(13) 0.35872(12) 0.0190(3) Uani 1 1 d .
C4 C 0.5222(2) 1.20867(14) 0.29056(13) 0.0228(3) Uani 1 1 d .
C5 C 0.39199(19) 1.11878(15) 0.23056(13) 0.0225(3) Uani 1 1 d .
C6 C 0.35650(18) 1.01159(14) 0.23636(12) 0.0207(3) Uani 1 1 d .
C7 C 0.45034(17) 0.99530(13) 0.30366(11) 0.0171(2) Uani 1 1 d .
C8 C 0.73057(15) 0.92456(11) 0.47620(10) 0.0118(2) Uani 1 1 d .
C9 C 0.70300(15) 0.79929(11) 0.45467(10) 0.0122(2) Uani 1 1 d .
C10 C 0.60019(15) 0.69549(11) 0.35779(10) 0.0126(2) Uani 1 1 d .
C11 C 0.46662(16) 0.69610(12) 0.31911(11) 0.0148(2) Uani 1 1 d .
C12 C 0.37693(17) 0.59969(13) 0.22212(12) 0.0181(2) Uani 1 1 d .
C13 C 0.41936(19) 0.50136(14) 0.16273(13) 0.0230(3) Uani 1 1 d .
C14 C 0.55057(19) 0.49931(13) 0.20106(12) 0.0222(3) Uani 1 1 d .
C15 C 0.64125(17) 0.59532(12) 0.29762(11) 0.0163(2) Uani 1 1 d .
C16 C 0.79987(15) 0.80292(11) 0.53182(10) 0.0120(2) Uani 1 1 d .
C17 C 0.81255(15) 0.70723(11) 0.55638(10) 0.0125(2) Uani 1 1 d .
C18 C 0.94733(16) 0.69878(12) 0.57927(11) 0.0151(2) Uani 1 1 d .
C19 C 0.95589(17) 0.60816(12) 0.60382(12) 0.0175(2) Uani 1 1 d .
C20 C 0.83090(18) 0.52730(12) 0.60785(12) 0.0191(3) Uani 1 1 d .
C21 C 0.69681(18) 0.53641(12) 0.58741(13) 0.0197(3) Uani 1 1 d .
C22 C 0.68744(16) 0.62545(12) 0.56070(11) 0.0162(2) Uani 1 1 d .
C23 C 0.89336(15) 0.92927(11) 0.59857(10) 0.0119(2) Uani 1 1 d .
C24 C 1.08597(15) 1.08089(11) 0.74209(10) 0.0128(2) Uani 1 1 d .
C25 C 1.21055(16) 1.09997(11) 0.82086(10) 0.0134(2) Uani 1 1 d .
C26 C 1.33385(16) 1.20185(12) 0.85930(11) 0.0156(2) Uani 1 1 d .
C27 C 1.44965(17) 1.21803(13) 0.93285(12) 0.0187(3) Uani 1 1 d .
C28 C 1.44205(19) 1.13349(14) 0.97073(12) 0.0210(3) Uani 1 1 d .
C29 C 1.32048(19) 1.03230(13) 0.93299(12) 0.0214(3) Uani 1 1 d .
C30 C 1.20540(17) 1.01399(12) 0.85703(12) 0.0174(2) Uani 1 1 d .
N1 N 0.76713(13) 1.16384(10) 0.52829(9) 0.01333(19) Uani 1 1 d .
N2 N 0.65359(13) 0.95496(10) 0.41976(9) 0.01329(19) Uani 1 1 d .
N3 N 0.84657(13) 0.99670(9) 0.56119(9) 0.01213(18) Uani 1 1 d .
N4 N 1.00030(13) 0.96404(10) 0.67869(9) 0.01347(19) Uani 1 1 d .
N5 N 1.06205(14) 1.17156(10) 0.73787(9) 0.01387(19) Uani 1 1 d .
Cl1 Cl 0.98900(4) 1.37582(3) 0.72853(3) 0.01701(6) Uani 1 1 d .
Pt1 Pt 0.914016(5) 1.170273(4) 0.635558(4) 0.01108(1) Uani 1 1 d .
H1S H 0.0535 0.4040 0.1668 0.036 Uiso 1 1 calc R
C1S C -0.0097(2) 0.32948(14) 0.10054(14) 0.0296(4) Uani 1 1 d .
Cl1S Cl 0.06480(7) 0.21688(5) 0.07558(5) 0.04519(13) Uani 1 1 d .
Cl2S Cl -0.18472(6) 0.29116(4) 0.13468(4) 0.03807(10) Uani 1 1 d .
Cl3S Cl -0.01225(10) 0.35746(5) -0.01628(5) 0.0591(2) Uani 1 1 d .

loop_
_atom_site_aniso_label
_atom_site_aniso_U_11
_atom_site_aniso_U_22
_atom_site_aniso_U_33
_atom_site_aniso_U_23
_atom_site_aniso_U_13
_atom_site_aniso_U_12
C1 0.0138(6) 0.0145(5) 0.0144(5) 0.0089(4) 0.0044(4) 0.0066(4)
C2 0.0147(6) 0.0171(5) 0.0158(5) 0.0098(4) 0.0039(4) 0.0082(5)
C3 0.0209(7) 0.0195(6) 0.0223(6) 0.0136(5) 0.0033(5) 0.0084(5)
C4 0.0293(8) 0.0272(7) 0.0245(6) 0.0184(6) 0.0070(6) 0.0164(6)
C5 0.0256(8) 0.0334(8) 0.0199(6) 0.0164(6) 0.0059(6) 0.0186(7)
C6 0.0191(7) 0.0293(7) 0.0173(6) 0.0118(5) 0.0021(5) 0.0113(6)
C7 0.0170(6) 0.0204(6) 0.0171(5) 0.0100(5) 0.0031(5) 0.0083(5)
C8 0.0128(5) 0.0121(5) 0.0124(4) 0.0064(4) 0.0026(4) 0.0053(4)
C9 0.0135(6) 0.0117(5) 0.0135(5) 0.0067(4) 0.0026(4) 0.0053(4)
C10 0.0133(6) 0.0123(5) 0.0129(5) 0.0065(4) 0.0017(4) 0.0043(4)
C11 0.0141(6) 0.0151(5) 0.0172(5) 0.0088(4) 0.0034(5) 0.0054(5)
C12 0.0134(6) 0.0204(6) 0.0193(6) 0.0092(5) -0.0002(5) 0.0039(5)
C13 0.0203(7) 0.0207(6) 0.0187(6) 0.0036(5) -0.0027(5) 0.0030(6)
C14 0.0244(8) 0.0176(6) 0.0190(6) 0.0023(5) 0.0008(6) 0.0091(6)
C15 0.0169(6) 0.0149(5) 0.0157(5) 0.0049(4) 0.0015(5) 0.0065(5)
C16 0.0131(6) 0.0107(4) 0.0134(5) 0.0063(4) 0.0022(4) 0.0043(4)
C17 0.0152(6) 0.0102(4) 0.0129(5) 0.0055(4) 0.0016(4) 0.0050(4)
C18 0.0158(6) 0.0158(5) 0.0172(5) 0.0094(4) 0.0034(5) 0.0070(5)
C19 0.0196(7) 0.0176(5) 0.0190(5) 0.0095(5) 0.0019(5) 0.0095(5)
C20 0.0252(8) 0.0149(5) 0.0200(6) 0.0099(5) 0.0004(5) 0.0077(5)
C21 0.0211(7) 0.0157(5) 0.0235(6) 0.0128(5) 0.0000(5) 0.0019(5)
C22 0.0155(6) 0.0151(5) 0.0192(5) 0.0097(4) 0.0005(5) 0.0039(5)
C23 0.0131(5) 0.0115(5) 0.0129(4) 0.0064(4) 0.0025(4) 0.0053(4)
C24 0.0135(6) 0.0127(5) 0.0132(5) 0.0063(4) 0.0024(4) 0.0054(4)
C25 0.0151(6) 0.0134(5) 0.0120(4) 0.0057(4) 0.0012(4) 0.0055(4)
C26 0.0166(6) 0.0155(5) 0.0139(5) 0.0067(4) 0.0012(4) 0.0046(5)
C27 0.0164(7) 0.0196(6) 0.0158(5) 0.0058(5) -0.0013(5) 0.0041(5)
C28 0.0212(7) 0.0230(6) 0.0178(6) 0.0083(5) -0.0037(5) 0.0084(6)
C29 0.0251(8) 0.0200(6) 0.0209(6) 0.0106(5) -0.0030(6) 0.0085(6)
C30 0.0198(7) 0.0161(5) 0.0172(5) 0.0086(4) -0.0001(5) 0.0059(5)
N1 0.0146(5) 0.0125(4) 0.0161(4) 0.0081(4) 0.0028(4) 0.0066(4)
N2 0.0140(5) 0.0137(4) 0.0149(4) 0.0084(4) 0.0026(4) 0.0055(4)
N3 0.0130(5) 0.0120(4) 0.0134(4) 0.0071(3) 0.0014(4) 0.0050(4)
N4 0.0145(5) 0.0120(4) 0.0141(4) 0.0063(4) 0.0007(4) 0.0042(4)
N5 0.0152(5) 0.0113(4) 0.0141(4) 0.0050(3) 0.0000(4) 0.0043(4)
Cl1 0.01785(15) 0.01101(11) 0.02159(13) 0.00637(10) 0.00032(12) 0.00591(11)
Pt1 0.01193(2) 0.01002(2) 0.01299(2) 0.00608(2) 0.00212(1) 0.00472(2)
C1S 0.0444(12) 0.0186(6) 0.0238(7) 0.0090(5) 0.0120(7) 0.0084(7)
Cl1S 0.0618(4) 0.0371(2) 0.0545(3) 0.0283(2) 0.0320(3) 0.0279(3)
Cl2S 0.0292(2) 0.0320(2) 0.0413(2) 0.01109(18) -0.0006(2) 0.00335(18)
Cl3S 0.1232(7) 0.0449(3) 0.0326(2) 0.0253(2) 0.0327(3) 0.0469(4)

loop_
_atom_type_symbol
_atom_type_description
_atom_type_scat_dispersion_real
_atom_type_scat_dispersion_imag
_atom_type_scat_source
C C 0.0033 0.0016 'International Tables Vol C Tables 4.2.6.8 and 6.1.1.4'
H H 0.0000 0.0000 'International Tables Vol C Tables 4.2.6.8 and 6.1.1.4'
N N 0.0061 0.0033 'International Tables Vol C Tables 4.2.6.8 and 6.1.1.4'
Cl Cl 0.1484 0.1585 'International Tables Vol C Tables 4.2.6.8 and 6.1.1.4'
Pt Pt -1.7033 8.3905 'International Tables Vol C Tables 4.2.6.8 and 6.1.1.4'

loop_
_geom_angle_atom_site_label_1
_geom_angle_atom_site_label_2
_geom_angle_atom_site_label_3
_geom_angle
_geom_angle_publ_flag
N1 C1 C2 120.00(11) ?
N1 C1 N2 124.74(12) ?
N2 C1 C2 115.21(11) ?
C3 C2 C1 120.86(13) ?
C7 C2 C1 120.11(11) ?
C7 C2 C3 119.03(12) ?
C2 C3 H3 120.0 ?
C4 C3 H3 120.0 ?
C4 C3 C2 120.01(14) ?
C3 C4 H4 119.7 ?
C5 C4 H4 119.7 ?
C5 C4 C3 120.54(14) ?
C4 C5 H5 120.1 ?
C4 C5 C6 119.76(14) ?
C6 C5 H5 120.1 ?
C5 C6 H6 120.0 ?
C5 C6 C7 120.06(15) ?
C7 C6 H6 120.0 ?
C2 C7 H7 119.7 ?
C6 C7 H7 119.7 ?
C6 C7 C2 120.55(13) ?
N2 C8 C9 123.49(12) ?
N2 C8 N3 128.09(11) ?
N3 C8 C9 108.42(10) ?
C10 C9 C8 123.48(11) ?
C16 C9 C8 106.77(11) ?
C16 C9 C10 129.37(11) ?
C11 C10 C9 122.31(12) ?
C11 C10 C15 118.74(12) ?
C15 C10 C9 118.82(12) ?
C10 C11 H11 119.7 ?
C12 C11 H11 119.7 ?
C12 C11 C10 120.70(13) ?
C11 C12 H12 120.0 ?
C13 C12 H12 120.0 ?
C13 C12 C11 120.01(14) ?
C12 C13 H13 120.1 ?
C14 C13 H13 120.1 ?
C14 C13 C12 119.73(14) ?
C13 C14 H14 119.6 ?
C13 C14 C15 120.74(14) ?
C15 C14 H14 119.6 ?
C10 C15 H15 120.0 ?
C14 C15 H15 120.0 ?
C14 C15 C10 120.07(14) ?
C9 C16 C17 130.02(12) ?
C9 C16 C23 107.02(10) ?
C17 C16 C23 122.84(11) ?
C18 C17 C16 121.45(12) ?
C22 C17 C16 119.24(13) ?
C22 C17 C18 119.27(11) ?
C17 C18 H18 120.0 ?
C19 C18 H18 120.0 ?
C19 C18 C17 120.10(13) ?
C18 C19 H19 119.9 ?
C20 C19 H19 119.9 ?
C20 C19 C18 120.18(14) ?
C19 C20 H20 119.9 ?
C21 C20 H20 119.9 ?
C21 C20 C19 120.12(12) ?
C20 C21 H21 120.0 ?
C20 C21 C22 119.92(14) ?
C22 C21 H21 120.0 ?
C17 C22 H22 119.8 ?
C21 C22 H22 119.8 ?
C21 C22 C17 120.39(14) ?
N3 C23 C16 108.50(11) ?
N4 C23 C16 123.08(11) ?
N4 C23 N3 128.42(12) ?
N4 C24 C25 114.88(11) ?
N5 C24 C25 120.51(12) ?
N5 C24 N4 124.60(12) ?
C26 C25 C24 121.36(11) ?
C26 C25 C30 119.27(12) ?
C30 C25 C24 119.37(12) ?
C25 C26 H26 119.7 ?
C27 C26 H26 119.7 ?
C27 C26 C25 120.53(12) ?
C26 C27 H27 120.1 ?
C26 C27 C28 119.80(14) ?
C28 C27 H27 120.1 ?
C27 C28 H28 120.0 ?
C29 C28 H28 120.0 ?
C29 C28 C27 120.03(14) ?
C28 C29 H29 119.7 ?
C28 C29 C30 120.51(13) ?
C30 C29 H29 119.7 ?
C25 C30 H30 120.1 ?
C29 C30 H30 120.1 ?
C29 C30 C25 119.82(14) ?
C1 N1 H1N 110.2 ?
C1 N1 Pt1 128.94(9) ?
Pt1 N1 H1N 120.8 ?
C8 N2 C1 123.34(12) ?
C8 N3 C23 109.21(10) ?
C8 N3 Pt1 125.43(8) ?
C23 N3 Pt1 124.57(9) ?
C23 N4 C24 123.53(11) ?
C24 N5 H5N 114.0 ?
C24 N5 Pt1 128.55(9) ?
Pt1 N5 H5N 117.5 ?
N1 Pt1 Cl1 91.45(3) ?
N3 Pt1 N1 88.83(5) yes
N3 Pt1 N5 89.47(5) yes
N3 Pt1 Cl1 177.98(3) ?
N5 Pt1 N1 177.80(4) ?
N5 Pt1 Cl1 90.30(3) ?
Cl1S C1S H1S 108.1 ?
Cl1S C1S Cl2S 110.68(9) ?
Cl2S C1S H1S 108.1 ?
Cl3S C1S H1S 108.1 ?
Cl3S C1S Cl1S 110.28(10) ?
Cl3S C1S Cl2S 111.45(12) ?

loop_
_geom_bond_atom_site_label_1
_geom_bond_atom_site_label_2
_geom_bond_distance
_geom_bond_publ_flag
C1 C2 1.4874(18) ?
C2 C3 1.4055(18) ?
C2 C7 1.394(2) ?
C3 H3 0.9500 ?
C3 C4 1.391(2) ?
C4 H4 0.9500 ?
C4 C5 1.388(3) ?
C5 H5 0.9500 ?
C5 C6 1.391(2) ?
C6 H6 0.9500 ?
C6 C7 1.394(2) ?
C7 H7 0.9500 ?
C8 C9 1.4884(17) ?
C9 C10 1.4720(18) ?
C9 C16 1.3593(18) ?
C10 C11 1.401(2) ?
C10 C15 1.4021(19) ?
C11 H11 0.9500 ?
C11 C12 1.3918(19) ?
C12 H12 0.9500 ?
C12 C13 1.389(2) ?
C13 H13 0.9500 ?
C13 C14 1.386(2) ?
C14 H14 0.9500 ?
C14 C15 1.391(2) ?
C15 H15 0.9500 ?
C16 C17 1.4707(17) ?
C16 C23 1.4840(17) ?
C17 C18 1.397(2) ?
C17 C22 1.396(2) ?
C18 H18 0.9500 ?
C18 C19 1.3920(18) ?
C19 H19 0.9500 ?
C19 C20 1.387(2) ?
C20 H20 0.9500 ?
C20 C21 1.387(2) ?
C21 H21 0.9500 ?
C21 C22 1.3918(18) ?
C22 H22 0.9500 ?
C24 C25 1.4806(19) ?
C25 C26 1.3991(19) ?
C25 C30 1.3993(18) ?
C26 H26 0.9500 ?
C26 C27 1.387(2) ?
C27 H27 0.9500 ?
C27 C28 1.393(2) ?
C28 H28 0.9500 ?
C28 C29 1.385(2) ?
C29 H29 0.9500 ?
C29 C30 1.391(2) ?
C30 H30 0.9500 ?
N1 H1N 0.8856 ?
N1 C1 1.3111(17) ?
N2 C1 1.3660(16) ?
N2 C8 1.3070(16) ?
N3 C8 1.3642(17) ?
N3 C23 1.3643(16) ?
N4 C23 1.3019(17) ?
N4 C24 1.3726(17) ?
N5 H5N 0.8630 ?
N5 C24 1.3089(16) ?
Pt1 N1 1.9635(11) yes
Pt1 N3 1.9482(11) yes
Pt1 N5 1.9603(12) yes
Pt1 Cl1 2.3089(3) yes
C1S H1S 1.0000 ?
Cl1S C1S 1.755(2) ?
Cl2S C1S 1.767(2) ?
Cl3S C1S 1.7443(17) ?

loop_
_geom_hbond_atom_site_label_D
_geom_hbond_atom_site_label_H
_geom_hbond_atom_site_label_A
_geom_hbond_distance_DH
_geom_hbond_distance_HA
_geom_hbond_distance_DA
_geom_hbond_angle_DHA
_geom_hbond_site_symmetry_A
_geom_hbond_publ_flag
N5 H5N Cl3S 0.86 2.97 3.3865(13) 111.7 1_666 yes
